data_4135092
loop_
_publ_author_name
'Li, Qiuhan'
'Levi, Samuel'
'Jacobsen, Eric N.'

_publ_section_title
;
 Highly Selective \b-Mannosylations and \b-Rhamnosylations Catalyzed by a
 Bis-thiourea.
;
_journal_name_full 'Journal of the American Chemical Society'
_journal_paper_doi 10.1021/jacs.0c04255
_journal_year 2020
_chemical_absolute_configuration ad
_chemical_formula_sum 'C31 H48.67 N O10.33'
_chemical_formula_weight 600.73
_space_group_crystal_system monoclinic
_space_group_IT_number 4
_space_group_name_Hall 'P 2yb'
_space_group_name_H-M_alt 'P 1 21 1'
_atom_sites_solution_hydrogens mixed
_audit_creation_method SHELXL-2014/7
_cell_angle_alpha 90
_cell_angle_beta 91.905(3)
_cell_angle_gamma 90
_cell_formula_units_Z 2
_cell_length_a 5.1612(3)
_cell_length_b 30.938(2)
_cell_length_c 9.7231(6)
_cell_measurement_reflns_used 9260
_cell_measurement_temperature 100(2)
_cell_measurement_theta_max 65.7
_cell_measurement_theta_min 4.37
_cell_volume 1551.70(17)
_computing_cell_refinement 'SAINT 8.37A (Bruker-AXS, 2015)'
_computing_data_reduction 'SAINT 8.37A (Bruker-AXS, 2015)'
_computing_molecular_graphics 'Bruker SHELXTL (Sheldrick, 2015)'
_computing_publication_material 'Bruker SHELXTL (Sheldrick, 2015)'
_computing_structure_refinement 'SHELXL-2014 (Sheldrick, 2015)'
_computing_structure_solution 'SHELXT-2014 (Sheldrick, 2015)'
_diffrn_ambient_temperature 100(2)
_diffrn_measured_fraction_theta_full 0.993
_diffrn_measured_fraction_theta_max 0.993
_diffrn_measurement_device_type
;
Bruker D8 goniometer with CCD area detector  
;
_diffrn_measurement_method 'omega and phi scans'
_diffrn_radiation_monochromator graphite
_diffrn_radiation_source 'I\mS microfocus tube'
_diffrn_radiation_type CuK\a
_diffrn_radiation_wavelength 1.54178
_diffrn_reflns_av_R_equivalents 0.0315
_diffrn_reflns_av_unetI/netI 0.0159
_diffrn_reflns_Laue_measured_fraction_full 0.993
_diffrn_reflns_Laue_measured_fraction_max 0.993
_diffrn_reflns_limit_h_max 6
_diffrn_reflns_limit_h_min -6
_diffrn_reflns_limit_k_max 36
_diffrn_reflns_limit_k_min -36
_diffrn_reflns_limit_l_max 11
_diffrn_reflns_limit_l_min -11
_diffrn_reflns_number 41074
_diffrn_reflns_point_group_measured_fraction_full 0.979
_diffrn_reflns_point_group_measured_fraction_max 0.979
_diffrn_reflns_theta_full 66.988
_diffrn_reflns_theta_max 66.988
_diffrn_reflns_theta_min 2.856
_exptl_absorpt_coefficient_mu 0.791
_exptl_absorpt_correction_T_max 0.8058
_exptl_absorpt_correction_T_min 0.7569
_exptl_absorpt_correction_type multi-scan
_exptl_absorpt_process_details sadabs
_exptl_crystal_colour colorless
_exptl_crystal_density_diffrn 1.286
_exptl_crystal_description block
_exptl_crystal_F_000 649
_exptl_crystal_size_max 0.180
_exptl_crystal_size_mid 0.140
_exptl_crystal_size_min 0.100
_refine_diff_density_max 0.222
_refine_diff_density_min -0.277
_refine_diff_density_rms 0.043
_refine_ls_abs_structure_details
;
 Flack x determined using 2517 quotients [(I+)-(I-)]/[(I+)+(I-)]
 (Parsons, Flack and Wagner, Acta Cryst. B69 (2013) 249-259).
;
_refine_ls_abs_structure_Flack -0.03(5)
_refine_ls_extinction_coef 0.0050(5)
_refine_ls_extinction_expression Fc^*^=kFc[1+0.001xFc^2^\l^3^/sin(2\q)]^-1/4^
_refine_ls_extinction_method 'SHELXL-2014/7 (Sheldrick 2014'
_refine_ls_goodness_of_fit_ref 1.091
_refine_ls_hydrogen_treatment mixed
_refine_ls_matrix_type full
_refine_ls_number_parameters 450
_refine_ls_number_reflns 5409
_refine_ls_number_restraints 80
_refine_ls_restrained_S_all 1.161
_refine_ls_R_factor_all 0.0337
_refine_ls_R_factor_gt 0.0332
_refine_ls_shift/su_max 0.000
_refine_ls_shift/su_mean 0.000
_refine_ls_structure_factor_coef Fsqd
_refine_ls_weighting_details 'w=1/[\s^2^(Fo^2^)+(0.0479P)^2^+0.5525P] where P=(Fo^2^+2Fc^2^)/3'
_refine_ls_weighting_scheme calc
_refine_ls_wR_factor_gt 0.0896
_refine_ls_wR_factor_ref 0.0904
_reflns_Friedel_coverage 0.932
_reflns_Friedel_fraction_full 0.965
_reflns_Friedel_fraction_max 0.965
_reflns_number_gt 5349
_reflns_number_total 5409
_reflns_threshold_expression 'I > 2\s(I)'
_cod_data_source_file ja0c04255_si_002.cif
_cod_data_source_block QL-III-Tyr
_cod_original_cell_volume 1551.72(17)
_cod_original_sg_symbol_H-M 'P 21'
_cod_database_code 4135092
_shelx_shelxl_version_number 2014/7
_shelx_space_group_comment
;
The symmetry employed for this shelxl refinement is uniquely defined
by the following loop, which should always be used as a source of
symmetry information in preference to the above space-group names.
They are only intended as comments.
;
_shelx_estimated_absorpt_t_min 0.871
_shelx_estimated_absorpt_t_max 0.925
_refine_ls_abs_structure_hooft -0.04(4)

loop_
_space_group_symop_operation_xyz
'x, y, z'
'-x, y+1/2, -z'

loop_
_atom_site_label
_atom_site_type_symbol
_atom_site_fract_x
_atom_site_fract_y
_atom_site_fract_z
_atom_site_U_iso_or_equiv
_atom_site_adp_type
_atom_site_occupancy
_atom_site_site_symmetry_order
_atom_site_calc_flag
_atom_site_refinement_flags_posn
_atom_site_refinement_flags_adp
_atom_site_refinement_flags_occupancy
_atom_site_disorder_assembly
_atom_site_disorder_group
O1 O 0.6030(4) 0.45781(6) 0.6906(2) 0.0260(4) Uani 1 1 d . . . . .
O2 O 0.7839(4) 0.38442(6) 0.80850(19) 0.0242(4) Uani 1 1 d . . . . .
O3 O 1.1042(4) 0.33705(6) 0.74904(19) 0.0246(4) Uani 1 1 d . . . . .
O4 O 1.0104(3) 0.31562(6) 0.44971(18) 0.0215(4) Uani 1 1 d . . . . .
O5 O 0.7335(4) 0.32709(6) 0.25742(18) 0.0239(4) Uani 1 1 d . . . . .
O6 O 0.6061(4) 0.40885(6) 0.51570(19) 0.0225(4) Uani 1 1 d . . . . .
O7 O -0.0931(4) 0.70305(6) 0.4053(2) 0.0293(5) Uani 1 1 d . . . . .
O8 O -0.2852(4) 0.64974(7) 0.2871(2) 0.0353(5) Uani 1 1 d . . . . .
O9 O 0.1810(3) 0.65535(8) 0.82050(19) 0.0328(5) Uani 1 1 d . . . . .
O10 O 0.4653(3) 0.64539(7) 0.64889(19) 0.0255(4) Uani 1 1 d . . . . .
N1 N 0.0276(4) 0.64539(7) 0.6102(2) 0.0199(5) Uani 1 1 d . . . . .
H1 H -0.115(6) 0.6461(11) 0.650(3) 0.022(8) Uiso 1 1 d . . . . .
C1 C 0.7662(5) 0.43316(8) 0.6100(3) 0.0227(6) Uani 1 1 d . . . . .
H1A H 0.8809 0.4528 0.5575 0.027 Uiso 1 1 calc R U . . .
C2 C 0.9325(5) 0.40480(9) 0.7067(3) 0.0234(6) Uani 1 1 d . . . . .
H2 H 1.0706 0.4229 0.7526 0.028 Uiso 1 1 calc R U . . .
C3 C 0.9384(5) 0.34899(9) 0.8594(3) 0.0236(6) Uani 1 1 d . . . . .
C4 C 1.0580(5) 0.36604(9) 0.6370(3) 0.0219(6) Uani 1 1 d . . . . .
H4 H 1.2247 0.3746 0.5952 0.026 Uiso 1 1 calc R U . . .
C5 C 0.8739(5) 0.34616(9) 0.5291(3) 0.0203(5) Uani 1 1 d . . . . .
H5 H 0.7301 0.3311 0.5762 0.024 Uiso 1 1 calc R U . . .
C6 C 0.8473(5) 0.29493(9) 0.3460(3) 0.0223(5) Uani 1 1 d . . . . .
C7 C 0.5880(5) 0.35976(9) 0.3249(3) 0.0227(6) Uani 1 1 d . . . . .
H7A H 0.4348 0.3467 0.3673 0.027 Uiso 1 1 calc R U . . .
H7B H 0.5266 0.3817 0.2572 0.027 Uiso 1 1 calc R U . . .
C8 C 0.7605(5) 0.38092(9) 0.4349(3) 0.0209(5) Uani 1 1 d . . . . .
H8 H 0.9022 0.3976 0.3917 0.025 Uiso 1 1 calc R U . . .
C9 C 1.1098(6) 0.36250(11) 0.9819(3) 0.0322(7) Uani 1 1 d . . . . .
H9A H 1.2256 0.3858 0.9544 0.048 Uiso 1 1 calc R U . . .
H9B H 1.2132 0.3377 1.0142 0.048 Uiso 1 1 calc R U . . .
H9C H 1.0012 0.3727 1.0561 0.048 Uiso 1 1 calc R U . . .
C10 C 0.7596(6) 0.31196(10) 0.8920(3) 0.0291(6) Uani 1 1 d . . . . .
H10A H 0.6574 0.3195 0.9717 0.044 Uiso 1 1 calc R U . . .
H10B H 0.8626 0.2860 0.9130 0.044 Uiso 1 1 calc R U . . .
H10C H 0.6429 0.3063 0.8125 0.044 Uiso 1 1 calc R U . . .
C11 C 1.0258(5) 0.26921(9) 0.2586(3) 0.0265(6) Uani 1 1 d . . . . .
H11A H 1.1681 0.2877 0.2295 0.040 Uiso 1 1 calc R U . . .
H11B H 0.9292 0.2583 0.1772 0.040 Uiso 1 1 calc R U . . .
H11C H 1.0965 0.2448 0.3119 0.040 Uiso 1 1 calc R U . . .
C12 C 0.6474(5) 0.26630(9) 0.4109(3) 0.0256(6) Uani 1 1 d . . . . .
H12A H 0.7326 0.2479 0.4808 0.038 Uiso 1 1 calc R U . . .
H12B H 0.5634 0.2482 0.3399 0.038 Uiso 1 1 calc R U . . .
H12C H 0.5168 0.2843 0.4541 0.038 Uiso 1 1 calc R U . . .
C13 C 0.4515(5) 0.48917(8) 0.6254(3) 0.0237(6) Uani 1 1 d . . . . .
C14 C 0.2749(6) 0.50949(9) 0.7077(3) 0.0285(6) Uani 1 1 d . . . . .
H14 H 0.2692 0.5024 0.8026 0.034 Uiso 1 1 calc R U . . .
C15 C 0.1054(6) 0.54035(9) 0.6519(3) 0.0295(6) Uani 1 1 d . . . . .
H15 H -0.0173 0.5537 0.7090 0.035 Uiso 1 1 calc R U . . .
C16 C 0.1131(5) 0.55195(9) 0.5139(3) 0.0261(6) Uani 1 1 d . . . . .
C17 C 0.2967(6) 0.53199(9) 0.4346(3) 0.0280(6) Uani 1 1 d . . . . .
H17 H 0.3085 0.5401 0.3408 0.034 Uiso 1 1 calc R U . . .
C18 C 0.4645(6) 0.50044(9) 0.4879(3) 0.0273(6) Uani 1 1 d . . . . .
H18 H 0.5861 0.4869 0.4307 0.033 Uiso 1 1 calc R U . . .
C19 C -0.0689(6) 0.58504(9) 0.4503(3) 0.0292(6) Uani 1 1 d . . . . .
H19A H -0.2398 0.5824 0.4929 0.035 Uiso 1 1 calc R U . . .
H19B H -0.0936 0.5787 0.3510 0.035 Uiso 1 1 calc R U . . .
C20 C 0.0278(5) 0.63170(8) 0.4675(3) 0.0203(5) Uani 1 1 d . . . . .
H20 H 0.2100 0.6331 0.4358 0.024 Uiso 1 1 calc R U . . .
C21 C -0.1382(5) 0.66173(8) 0.3768(3) 0.0207(5) Uani 1 1 d . . . . .
C22 C -0.2347(6) 0.73357(10) 0.3181(3) 0.0320(7) Uani 1 1 d . . . . .
H22A H -0.1889 0.7291 0.2221 0.048 Uiso 1 1 calc R U . . .
H22B H -0.1895 0.7631 0.3462 0.048 Uiso 1 1 calc R U . . .
H22C H -0.4213 0.7291 0.3270 0.048 Uiso 1 1 calc R U . . .
C23 C 0.2469(5) 0.64801(9) 0.6898(3) 0.0210(5) Uani 1 1 d . . . . .
C24 C 0.3779(5) 0.65506(12) 0.9346(3) 0.0329(7) Uani 1 1 d . . . . .
C25 C 0.5167(7) 0.61218(12) 0.9402(4) 0.0408(8) Uani 1 1 d . . . . .
H25A H 0.3893 0.5887 0.9347 0.061 Uiso 1 1 calc R U . . .
H25B H 0.6183 0.6099 1.0268 0.061 Uiso 1 1 calc R U . . .
H25C H 0.6326 0.6100 0.8627 0.061 Uiso 1 1 calc R U . . .
C26 C 0.2101(7) 0.6615(2) 1.0602(3) 0.0621(14) Uani 1 1 d . . . . .
H26A H 0.1073 0.6880 1.0483 0.093 Uiso 1 1 calc R U . . .
H26B H 0.3219 0.6640 1.1433 0.093 Uiso 1 1 calc R U . . .
H26C H 0.0937 0.6367 1.0693 0.093 Uiso 1 1 calc R U . . .
C27 C 0.5583(6) 0.69303(10) 0.9231(3) 0.0336(7) Uani 1 1 d . . . . .
H27A H 0.6639 0.6894 0.8419 0.050 Uiso 1 1 calc R U . . .
H27B H 0.6718 0.6947 1.0058 0.050 Uiso 1 1 calc R U . . .
H27C H 0.4568 0.7197 0.9141 0.050 Uiso 1 1 calc R U . . .
C1S C 0.959(3) 0.5110(5) 0.0663(18) 0.090(4) Uani 0.5 1 d D U P A -1
H1SA H 1.0016 0.5115 -0.0312 0.134 Uiso 0.5 1 calc R U P A -1
H1SB H 1.1097 0.5010 0.1213 0.134 Uiso 0.5 1 calc R U P A -1
H1SC H 0.9115 0.5402 0.0957 0.134 Uiso 0.5 1 calc R U P A -1
C2S C 0.7074(16) 0.4771(4) 0.0886(11) 0.073(3) Uani 0.5 1 d D U P A -1
H2SA H 0.7069 0.4543 0.0172 0.088 Uiso 0.5 1 calc R U P A -1
H2SB H 0.7256 0.4631 0.1798 0.088 Uiso 0.5 1 calc R U P A -1
C3S C 0.466(2) 0.5011(4) 0.0790(11) 0.082(3) Uani 0.5 1 d D U P A -1
H3SA H 0.4610 0.5162 -0.0108 0.099 Uiso 0.5 1 calc R U P A -1
H3SB H 0.4754 0.5237 0.1510 0.099 Uiso 0.5 1 calc R U P A -1
C4S C 0.188(3) 0.4767(5) 0.0926(15) 0.098(4) Uani 0.5 1 d D U P A -1
H4SA H 0.2440 0.4464 0.0807 0.118 Uiso 0.5 1 calc R U P A -1
H4SB H 0.1663 0.4796 0.1931 0.118 Uiso 0.5 1 calc R U P A -1
C5S C -0.103(3) 0.4723(5) 0.0449(16) 0.095(4) Uani 0.5 1 d D U P A -1
H5SA H -0.1743 0.4976 0.0930 0.114 Uiso 0.5 1 calc R U P A -1
H5SB H -0.0895 0.4822 -0.0515 0.114 Uiso 0.5 1 calc R U P A -1
C6S C -0.3529(17) 0.4448(3) 0.0290(10) 0.059(2) Uani 0.5 1 d D U P A -1
H6SA H -0.4766 0.4594 -0.0341 0.089 Uiso 0.5 1 calc R U P A -1
H6SB H -0.4302 0.4413 0.1190 0.089 Uiso 0.5 1 calc R U P A -1
H6SC H -0.3102 0.4163 -0.0081 0.089 Uiso 0.5 1 calc R U P A -1
O1S O -0.006(3) 0.4593(4) 0.1861(10) 0.081(3) Uani 0.3333 1 d . U P B -2
H1S H 0.0042 0.4735 0.2596 0.122 Uiso 0.3333 1 calc R U P B -2
C11S C -0.201(3) 0.5161(4) 0.0205(17) 0.063(4) Uani 0.3333 1 d D U P B -2
H11D H -0.2888 0.5032 -0.0604 0.095 Uiso 0.3333 1 calc R U P B -2
H11E H -0.1161 0.5430 -0.0060 0.095 Uiso 0.3333 1 calc R U P B -2
H11F H -0.3281 0.5222 0.0905 0.095 Uiso 0.3333 1 calc R U P B -2
C12S C -0.019(3) 0.4880(8) 0.073(2) 0.056(4) Uani 0.3333 1 d D U P B -2
H12S H -0.0234 0.4663 -0.0037 0.067 Uiso 0.3333 1 calc R U P B -2
C13S C 0.222(3) 0.5039(8) 0.057(2) 0.081(4) Uani 0.3333 1 d D U P B -2
H13A H 0.2983 0.5120 0.1465 0.122 Uiso 0.3333 1 calc R U P B -2
H13B H 0.2127 0.5294 -0.0032 0.122 Uiso 0.3333 1 calc R U P B -2
H13C H 0.3304 0.4818 0.0146 0.122 Uiso 0.3333 1 calc R U P B -2

loop_
_atom_site_aniso_label
_atom_site_aniso_U_11
_atom_site_aniso_U_22
_atom_site_aniso_U_33
_atom_site_aniso_U_23
_atom_site_aniso_U_13
_atom_site_aniso_U_12
O1 0.0326(10) 0.0210(9) 0.0245(9) 0.0002(8) 0.0024(8) 0.0037(8)
O2 0.0269(10) 0.0225(9) 0.0236(9) 0.0017(8) 0.0045(7) 0.0036(8)
O3 0.0254(9) 0.0282(10) 0.0202(9) 0.0007(8) 0.0012(7) 0.0049(8)
O4 0.0182(9) 0.0243(9) 0.0222(9) -0.0027(7) 0.0009(7) 0.0018(7)
O5 0.0259(9) 0.0260(10) 0.0198(9) 0.0008(8) -0.0005(7) 0.0052(8)
O6 0.0202(9) 0.0217(9) 0.0255(9) -0.0033(7) 0.0008(7) 0.0016(7)
O7 0.0364(11) 0.0208(9) 0.0298(10) -0.0018(8) -0.0113(9) -0.0006(8)
O8 0.0427(12) 0.0294(11) 0.0325(11) -0.0031(9) -0.0197(9) -0.0015(10)
O9 0.0151(9) 0.0642(15) 0.0188(9) -0.0050(10) -0.0021(7) 0.0001(9)
O10 0.0160(8) 0.0352(11) 0.0253(9) -0.0049(8) -0.0003(7) -0.0006(8)
N1 0.0131(10) 0.0278(12) 0.0186(10) -0.0019(9) -0.0004(8) -0.0005(9)
C1 0.0254(14) 0.0181(13) 0.0247(13) -0.0017(10) 0.0026(11) -0.0021(10)
C2 0.0245(13) 0.0228(13) 0.0231(13) -0.0017(11) 0.0015(11) -0.0030(11)
C3 0.0235(13) 0.0244(13) 0.0229(13) 0.0005(11) 0.0033(10) 0.0029(11)
C4 0.0203(12) 0.0237(13) 0.0218(13) 0.0004(10) 0.0012(10) -0.0005(11)
C5 0.0184(12) 0.0218(13) 0.0209(12) -0.0015(10) 0.0031(10) 0.0016(10)
C6 0.0208(13) 0.0244(13) 0.0214(13) -0.0022(10) -0.0025(10) 0.0018(10)
C7 0.0224(13) 0.0226(13) 0.0230(13) 0.0007(10) -0.0015(10) 0.0036(11)
C8 0.0192(12) 0.0217(13) 0.0220(13) -0.0011(11) 0.0023(10) 0.0002(10)
C9 0.0323(15) 0.0388(17) 0.0251(14) -0.0023(12) -0.0019(12) 0.0008(13)
C10 0.0274(15) 0.0285(15) 0.0317(15) 0.0038(12) 0.0030(12) 0.0013(12)
C11 0.0250(13) 0.0282(14) 0.0260(14) -0.0058(11) -0.0018(11) 0.0025(11)
C12 0.0222(13) 0.0236(13) 0.0308(14) -0.0007(11) -0.0028(11) -0.0005(11)
C13 0.0278(14) 0.0156(12) 0.0277(14) -0.0010(11) -0.0007(11) -0.0017(11)
C14 0.0367(16) 0.0201(13) 0.0291(14) -0.0016(11) 0.0055(12) -0.0007(11)
C15 0.0306(15) 0.0215(14) 0.0366(16) -0.0034(12) 0.0053(12) 0.0025(11)
C16 0.0249(14) 0.0178(13) 0.0349(15) -0.0057(11) -0.0066(11) -0.0035(11)
C17 0.0336(15) 0.0258(14) 0.0243(14) -0.0014(11) -0.0041(12) -0.0003(12)
C18 0.0290(14) 0.0255(14) 0.0277(14) -0.0028(11) 0.0034(12) 0.0032(12)
C19 0.0274(15) 0.0232(14) 0.0364(16) -0.0047(12) -0.0086(12) -0.0013(11)
C20 0.0171(12) 0.0218(13) 0.0219(13) -0.0043(10) -0.0025(10) 0.0002(10)
C21 0.0203(12) 0.0237(14) 0.0183(12) -0.0038(10) 0.0013(10) 0.0015(10)
C22 0.0442(18) 0.0243(14) 0.0271(15) 0.0007(12) -0.0067(13) 0.0068(13)
C23 0.0180(12) 0.0236(13) 0.0215(12) -0.0022(10) -0.0005(10) -0.0005(11)
C24 0.0171(12) 0.062(2) 0.0190(13) -0.0028(14) -0.0046(10) 0.0016(13)
C25 0.0419(18) 0.0418(18) 0.0375(17) 0.0077(14) -0.0159(15) -0.0121(15)
C26 0.0250(16) 0.140(4) 0.0211(16) -0.008(2) -0.0036(13) -0.002(2)
C27 0.0333(16) 0.0370(17) 0.0298(16) -0.0097(13) -0.0122(12) 0.0069(13)
C1S 0.086(10) 0.094(10) 0.091(9) -0.014(9) 0.028(8) 0.033(9)
C2S 0.042(4) 0.122(8) 0.056(5) -0.030(5) 0.006(4) 0.015(5)
C3S 0.106(7) 0.083(6) 0.059(5) -0.006(5) 0.010(5) 0.012(6)
C4S 0.123(9) 0.092(7) 0.081(7) -0.010(6) 0.024(7) 0.016(8)
C5S 0.128(11) 0.090(8) 0.070(7) -0.003(7) 0.025(8) 0.001(8)
C6S 0.055(5) 0.061(5) 0.063(5) -0.001(4) 0.022(4) -0.004(4)
O1S 0.120(9) 0.074(6) 0.050(5) -0.003(4) -0.009(5) -0.004(6)
C11S 0.059(7) 0.048(7) 0.081(9) 0.003(6) -0.032(7) 0.008(6)
C12S 0.035(6) 0.075(9) 0.056(8) 0.008(8) -0.014(5) 0.012(7)
C13S 0.050(6) 0.102(11) 0.093(11) -0.006(9) 0.007(6) 0.002(7)

loop_
_atom_type_symbol
_atom_type_description
_atom_type_scat_dispersion_real
_atom_type_scat_dispersion_imag
_atom_type_scat_source
C C 0.0181 0.0091 'International Tables Vol C Tables 4.2.6.8 and 6.1.1.4'
H H 0.0000 0.0000 'International Tables Vol C Tables 4.2.6.8 and 6.1.1.4'
N N 0.0311 0.0180 'International Tables Vol C Tables 4.2.6.8 and 6.1.1.4'
O O 0.0492 0.0322 'International Tables Vol C Tables 4.2.6.8 and 6.1.1.4'

loop_
_geom_angle_atom_site_label_1
_geom_angle_atom_site_label_2
_geom_angle_atom_site_label_3
_geom_angle
_geom_angle_site_symmetry_1
_geom_angle_site_symmetry_3
_geom_angle_publ_flag
C13 O1 C1 117.8(2) . . ?
C2 O2 C3 105.85(19) . . ?
C4 O3 C3 108.6(2) . . ?
C5 O4 C6 112.72(19) . . ?
C6 O5 C7 115.25(19) . . ?
C1 O6 C8 110.48(19) . . ?
C21 O7 C22 115.1(2) . . ?
C23 O9 C24 121.2(2) . . ?
C23 N1 C20 122.5(2) . . ?
C23 N1 H1 117(2) . . ?
C20 N1 H1 119(2) . . ?
O1 C1 O6 107.5(2) . . ?
O1 C1 C2 107.8(2) . . ?
O6 C1 C2 113.2(2) . . ?
O1 C1 H1A 109.4 . . ?
O6 C1 H1A 109.4 . . ?
C2 C1 H1A 109.4 . . ?
O2 C2 C1 112.2(2) . . ?
O2 C2 C4 101.9(2) . . ?
C1 C2 C4 114.5(2) . . ?
O2 C2 H2 109.3 . . ?
C1 C2 H2 109.3 . . ?
C4 C2 H2 109.3 . . ?
O2 C3 O3 106.0(2) . . ?
O2 C3 C10 108.4(2) . . ?
O3 C3 C10 110.1(2) . . ?
O2 C3 C9 111.3(2) . . ?
O3 C3 C9 108.0(2) . . ?
C10 C3 C9 112.8(2) . . ?
O3 C4 C5 110.9(2) . . ?
O3 C4 C2 102.5(2) . . ?
C5 C4 C2 111.0(2) . . ?
O3 C4 H4 110.7 . . ?
C5 C4 H4 110.7 . . ?
C2 C4 H4 110.7 . . ?
O4 C5 C8 109.4(2) . . ?
O4 C5 C4 109.5(2) . . ?
C8 C5 C4 110.4(2) . . ?
O4 C5 H5 109.2 . . ?
C8 C5 H5 109.2 . . ?
C4 C5 H5 109.2 . . ?
O5 C6 O4 109.3(2) . . ?
O5 C6 C11 106.0(2) . . ?
O4 C6 C11 106.0(2) . . ?
O5 C6 C12 112.7(2) . . ?
O4 C6 C12 111.0(2) . . ?
C11 C6 C12 111.4(2) . . ?
O5 C7 C8 108.9(2) . . ?
O5 C7 H7A 109.9 . . ?
C8 C7 H7A 109.9 . . ?
O5 C7 H7B 109.9 . . ?
C8 C7 H7B 109.9 . . ?
H7A C7 H7B 108.3 . . ?
O6 C8 C5 108.0(2) . . ?
O6 C8 C7 108.9(2) . . ?
C5 C8 C7 109.0(2) . . ?
O6 C8 H8 110.3 . . ?
C5 C8 H8 110.3 . . ?
C7 C8 H8 110.3 . . ?
C3 C9 H9A 109.5 . . ?
C3 C9 H9B 109.5 . . ?
H9A C9 H9B 109.5 . . ?
C3 C9 H9C 109.5 . . ?
H9A C9 H9C 109.5 . . ?
H9B C9 H9C 109.5 . . ?
C3 C10 H10A 109.5 . . ?
C3 C10 H10B 109.5 . . ?
H10A C10 H10B 109.5 . . ?
C3 C10 H10C 109.5 . . ?
H10A C10 H10C 109.5 . . ?
H10B C10 H10C 109.5 . . ?
C6 C11 H11A 109.5 . . ?
C6 C11 H11B 109.5 . . ?
H11A C11 H11B 109.5 . . ?
C6 C11 H11C 109.5 . . ?
H11A C11 H11C 109.5 . . ?
H11B C11 H11C 109.5 . . ?
C6 C12 H12A 109.5 . . ?
C6 C12 H12B 109.5 . . ?
H12A C12 H12B 109.5 . . ?
C6 C12 H12C 109.5 . . ?
H12A C12 H12C 109.5 . . ?
H12B C12 H12C 109.5 . . ?
C14 C13 C18 119.8(3) . . ?
C14 C13 O1 115.2(2) . . ?
C18 C13 O1 124.9(2) . . ?
C13 C14 C15 120.3(3) . . ?
C13 C14 H14 119.9 . . ?
C15 C14 H14 119.9 . . ?
C16 C15 C14 121.0(3) . . ?
C16 C15 H15 119.5 . . ?
C14 C15 H15 119.5 . . ?
C17 C16 C15 117.6(3) . . ?
C17 C16 C19 120.2(3) . . ?
C15 C16 C19 122.2(3) . . ?
C16 C17 C18 122.2(3) . . ?
C16 C17 H17 118.9 . . ?
C18 C17 H17 118.9 . . ?
C13 C18 C17 119.0(3) . . ?
C13 C18 H18 120.5 . . ?
C17 C18 H18 120.5 . . ?
C16 C19 C20 113.5(2) . . ?
C16 C19 H19A 108.9 . . ?
C20 C19 H19A 108.9 . . ?
C16 C19 H19B 108.9 . . ?
C20 C19 H19B 108.9 . . ?
H19A C19 H19B 107.7 . . ?
N1 C20 C21 110.9(2) . . ?
N1 C20 C19 111.6(2) . . ?
C21 C20 C19 109.6(2) . . ?
N1 C20 H20 108.2 . . ?
C21 C20 H20 108.2 . . ?
C19 C20 H20 108.2 . . ?
O8 C21 O7 123.6(3) . . ?
O8 C21 C20 124.3(2) . . ?
O7 C21 C20 112.0(2) . . ?
O7 C22 H22A 109.5 . . ?
O7 C22 H22B 109.5 . . ?
H22A C22 H22B 109.5 . . ?
O7 C22 H22C 109.5 . . ?
H22A C22 H22C 109.5 . . ?
H22B C22 H22C 109.5 . . ?
O10 C23 O9 126.1(2) . . ?
O10 C23 N1 125.3(2) . . ?
O9 C23 N1 108.5(2) . . ?
O9 C24 C27 110.5(3) . . ?
O9 C24 C25 110.2(3) . . ?
C27 C24 C25 113.3(2) . . ?
O9 C24 C26 101.8(2) . . ?
C27 C24 C26 108.9(3) . . ?
C25 C24 C26 111.5(3) . . ?
C24 C25 H25A 109.5 . . ?
C24 C25 H25B 109.5 . . ?
H25A C25 H25B 109.5 . . ?
C24 C25 H25C 109.5 . . ?
H25A C25 H25C 109.5 . . ?
H25B C25 H25C 109.5 . . ?
C24 C26 H26A 109.5 . . ?
C24 C26 H26B 109.5 . . ?
H26A C26 H26B 109.5 . . ?
C24 C26 H26C 109.5 . . ?
H26A C26 H26C 109.5 . . ?
H26B C26 H26C 109.5 . . ?
C24 C27 H27A 109.5 . . ?
C24 C27 H27B 109.5 . . ?
H27A C27 H27B 109.5 . . ?
C24 C27 H27C 109.5 . . ?
H27A C27 H27C 109.5 . . ?
H27B C27 H27C 109.5 . . ?
C2S C1S H1SA 109.5 . . ?
C2S C1S H1SB 109.5 . . ?
H1SA C1S H1SB 109.5 . . ?
C2S C1S H1SC 109.5 . . ?
H1SA C1S H1SC 109.5 . . ?
H1SB C1S H1SC 109.5 . . ?
C3S C2S C1S 109.7(11) . . ?
C3S C2S H2SA 109.7 . . ?
C1S C2S H2SA 109.7 . . ?
C3S C2S H2SB 109.7 . . ?
C1S C2S H2SB 109.7 . . ?
H2SA C2S H2SB 108.2 . . ?
C2S C3S C4S 121.1(11) . . ?
C2S C3S H3SA 107.1 . . ?
C4S C3S H3SA 107.1 . . ?
C2S C3S H3SB 107.1 . . ?
C4S C3S H3SB 107.1 . . ?
H3SA C3S H3SB 106.8 . . ?
C5S C4S C3S 148.9(14) . . ?
C5S C4S H4SA 99.5 . . ?
C3S C4S H4SA 99.5 . . ?
C5S C4S H4SB 99.5 . . ?
C3S C4S H4SB 99.5 . . ?
H4SA C4S H4SB 104.1 . . ?
C6S C5S C4S 150.1(14) . . ?
C6S C5S H5SA 99.1 . . ?
C4S C5S H5SA 99.1 . . ?
C6S C5S H5SB 99.1 . . ?
C4S C5S H5SB 99.1 . . ?
H5SA C5S H5SB 104.0 . . ?
C5S C6S H6SA 109.5 . . ?
C5S C6S H6SB 109.5 . . ?
H6SA C6S H6SB 109.5 . . ?
C5S C6S H6SC 109.5 . . ?
H6SA C6S H6SC 109.5 . . ?
H6SB C6S H6SC 109.5 . . ?
C12S O1S H1S 109.5 . . ?
C12S C11S H11D 109.5 . . ?
C12S C11S H11E 109.5 . . ?
H11D C11S H11E 109.5 . . ?
C12S C11S H11F 109.5 . . ?
H11D C11S H11F 109.5 . . ?
H11E C11S H11F 109.5 . . ?
C13S C12S C11S 110(2) . . ?
C13S C12S O1S 107.3(15) . . ?
C11S C12S O1S 134.8(17) . . ?
C13S C12S H12S 98.9 . . ?
C11S C12S H12S 98.9 . . ?
O1S C12S H12S 98.9 . . ?
C12S C13S H13A 109.5 . . ?
C12S C13S H13B 109.5 . . ?
H13A C13S H13B 109.5 . . ?
C12S C13S H13C 109.5 . . ?
H13A C13S H13C 109.5 . . ?
H13B C13S H13C 109.5 . . ?

loop_
_geom_bond_atom_site_label_1
_geom_bond_atom_site_label_2
_geom_bond_distance
_geom_bond_site_symmetry_2
_geom_bond_publ_flag
O1 C13 1.386(3) . ?
O1 C1 1.397(3) . ?
O2 C2 1.420(3) . ?
O2 C3 1.434(3) . ?
O3 C4 1.425(3) . ?
O3 C3 1.443(3) . ?
O4 C5 1.422(3) . ?
O4 C6 1.442(3) . ?
O5 C6 1.430(3) . ?
O5 C7 1.431(3) . ?
O6 C1 1.428(3) . ?
O6 C8 1.428(3) . ?
O7 C21 1.327(3) . ?
O7 C22 1.450(3) . ?
O8 C21 1.196(3) . ?
O9 C23 1.345(3) . ?
O9 C24 1.479(3) . ?
O10 C23 1.211(3) . ?
N1 C23 1.353(3) . ?
N1 C20 1.451(3) . ?
N1 H1 0.84(3) . ?
C1 C2 1.528(4) . ?
C1 H1A 1.0000 . ?
C2 C4 1.532(4) . ?
C2 H2 1.0000 . ?
C3 C10 1.511(4) . ?
C3 C9 1.518(4) . ?
C4 C5 1.521(4) . ?
C4 H4 1.0000 . ?
C5 C8 1.517(4) . ?
C5 H5 1.0000 . ?
C6 C11 1.502(4) . ?
C6 C12 1.513(4) . ?
C7 C8 1.517(4) . ?
C7 H7A 0.9900 . ?
C7 H7B 0.9900 . ?
C8 H8 1.0000 . ?
C9 H9A 0.9800 . ?
C9 H9B 0.9800 . ?
C9 H9C 0.9800 . ?
C10 H10A 0.9800 . ?
C10 H10B 0.9800 . ?
C10 H10C 0.9800 . ?
C11 H11A 0.9800 . ?
C11 H11B 0.9800 . ?
C11 H11C 0.9800 . ?
C12 H12A 0.9800 . ?
C12 H12B 0.9800 . ?
C12 H12C 0.9800 . ?
C13 C14 1.384(4) . ?
C13 C18 1.386(4) . ?
C14 C15 1.392(4) . ?
C14 H14 0.9500 . ?
C15 C16 1.391(4) . ?
C15 H15 0.9500 . ?
C16 C17 1.387(4) . ?
C16 C19 1.508(4) . ?
C17 C18 1.393(4) . ?
C17 H17 0.9500 . ?
C18 H18 0.9500 . ?
C19 C20 1.535(4) . ?
C19 H19A 0.9900 . ?
C19 H19B 0.9900 . ?
C20 C21 1.524(4) . ?
C20 H20 1.0000 . ?
C22 H22A 0.9800 . ?
C22 H22B 0.9800 . ?
C22 H22C 0.9800 . ?
C24 C27 1.505(5) . ?
C24 C25 1.508(5) . ?
C24 C26 1.534(4) . ?
C25 H25A 0.9800 . ?
C25 H25B 0.9800 . ?
C25 H25C 0.9800 . ?
C26 H26A 0.9800 . ?
C26 H26B 0.9800 . ?
C26 H26C 0.9800 . ?
C27 H27A 0.9800 . ?
C27 H27B 0.9800 . ?
C27 H27C 0.9800 . ?
C1S C2S 1.688(16) . ?
C1S H1SA 0.9800 . ?
C1S H1SB 0.9800 . ?
C1S H1SC 0.9800 . ?
C2S C3S 1.451(12) . ?
C2S H2SA 0.9900 . ?
C2S H2SB 0.9900 . ?
C3S C4S 1.631(15) . ?
C3S H3SA 0.9900 . ?
C3S H3SB 0.9900 . ?
C4S C5S 1.560(15) . ?
C4S H4SA 0.9900 . ?
C4S H4SB 0.9900 . ?
C5S C6S 1.549(14) . ?
C5S H5SA 0.9900 . ?
C5S H5SB 0.9900 . ?
C6S H6SA 0.9800 . ?
C6S H6SB 0.9800 . ?
C6S H6SC 0.9800 . ?
O1S C12S 1.42(2) . ?
O1S H1S 0.8400 . ?
C11S C12S 1.363(18) . ?
C11S H11D 0.9800 . ?
C11S H11E 0.9800 . ?
C11S H11F 0.9800 . ?
C12S C13S 1.35(2) . ?
C12S H12S 1.0000 . ?
C13S H13A 0.9800 . ?
C13S H13B 0.9800 . ?
C13S H13C 0.9800 . ?

loop_
_geom_hbond_atom_site_label_D
_geom_hbond_atom_site_label_H
_geom_hbond_atom_site_label_A
_geom_hbond_distance_DH
_geom_hbond_distance_HA
_geom_hbond_distance_DA
_geom_hbond_angle_DHA
_geom_hbond_site_symmetry_A
N1 H1 O10 0.84(3) 2.17(3) 2.938(3) 152(3) 1_455

loop_
_geom_torsion_atom_site_label_1
_geom_torsion_atom_site_label_2
_geom_torsion_atom_site_label_3
_geom_torsion_atom_site_label_4
_geom_torsion
_geom_torsion_site_symmetry_1
_geom_torsion_site_symmetry_2
_geom_torsion_site_symmetry_3
_geom_torsion_site_symmetry_4
_geom_torsion_publ_flag
C13 O1 C1 O6 -63.9(3) . . . . ?
C13 O1 C1 C2 173.8(2) . . . . ?
C8 O6 C1 O1 -176.68(19) . . . . ?
C8 O6 C1 C2 -57.8(3) . . . . ?
C3 O2 C2 C1 161.0(2) . . . . ?
C3 O2 C2 C4 38.1(2) . . . . ?
O1 C1 C2 O2 45.8(3) . . . . ?
O6 C1 C2 O2 -72.9(3) . . . . ?
O1 C1 C2 C4 161.4(2) . . . . ?
O6 C1 C2 C4 42.7(3) . . . . ?
C2 O2 C3 O3 -26.5(3) . . . . ?
C2 O2 C3 C10 -144.6(2) . . . . ?
C2 O2 C3 C9 90.7(3) . . . . ?
C4 O3 C3 O2 2.6(3) . . . . ?
C4 O3 C3 C10 119.6(2) . . . . ?
C4 O3 C3 C9 -116.8(2) . . . . ?
C3 O3 C4 C5 -98.5(2) . . . . ?
C3 O3 C4 C2 20.1(3) . . . . ?
O2 C2 C4 O3 -35.6(2) . . . . ?
C1 C2 C4 O3 -157.0(2) . . . . ?
O2 C2 C4 C5 83.0(2) . . . . ?
C1 C2 C4 C5 -38.5(3) . . . . ?
C6 O4 C5 C8 -59.6(3) . . . . ?
C6 O4 C5 C4 179.3(2) . . . . ?
O3 C4 C5 O4 -77.1(3) . . . . ?
C2 C4 C5 O4 169.6(2) . . . . ?
O3 C4 C5 C8 162.4(2) . . . . ?
C2 C4 C5 C8 49.1(3) . . . . ?
C7 O5 C6 O4 -56.4(3) . . . . ?
C7 O5 C6 C11 -170.3(2) . . . . ?
C7 O5 C6 C12 67.6(3) . . . . ?
C5 O4 C6 O5 57.7(3) . . . . ?
C5 O4 C6 C11 171.6(2) . . . . ?
C5 O4 C6 C12 -67.3(3) . . . . ?
C6 O5 C7 C8 55.7(3) . . . . ?
C1 O6 C8 C5 68.6(2) . . . . ?
C1 O6 C8 C7 -173.2(2) . . . . ?
O4 C5 C8 O6 174.97(19) . . . . ?
C4 C5 C8 O6 -64.5(2) . . . . ?
O4 C5 C8 C7 56.8(3) . . . . ?
C4 C5 C8 C7 177.4(2) . . . . ?
O5 C7 C8 O6 -171.44(19) . . . . ?
O5 C7 C8 C5 -53.9(3) . . . . ?
C1 O1 C13 C14 173.7(2) . . . . ?
C1 O1 C13 C18 -5.6(4) . . . . ?
C18 C13 C14 C15 1.8(4) . . . . ?
O1 C13 C14 C15 -177.5(2) . . . . ?
C13 C14 C15 C16 -1.2(4) . . . . ?
C14 C15 C16 C17 -0.6(4) . . . . ?
C14 C15 C16 C19 179.6(3) . . . . ?
C15 C16 C17 C18 1.9(4) . . . . ?
C19 C16 C17 C18 -178.3(3) . . . . ?
C14 C13 C18 C17 -0.5(4) . . . . ?
O1 C13 C18 C17 178.7(3) . . . . ?
C16 C17 C18 C13 -1.3(4) . . . . ?
C17 C16 C19 C20 -93.9(3) . . . . ?
C15 C16 C19 C20 85.9(3) . . . . ?
C23 N1 C20 C21 -133.9(3) . . . . ?
C23 N1 C20 C19 103.6(3) . . . . ?
C16 C19 C20 N1 -68.0(3) . . . . ?
C16 C19 C20 C21 168.8(2) . . . . ?
C22 O7 C21 O8 -0.5(4) . . . . ?
C22 O7 C21 C20 177.0(2) . . . . ?
N1 C20 C21 O8 -137.2(3) . . . . ?
C19 C20 C21 O8 -13.6(4) . . . . ?
N1 C20 C21 O7 45.3(3) . . . . ?
C19 C20 C21 O7 169.0(2) . . . . ?
C24 O9 C23 O10 -8.7(5) . . . . ?
C24 O9 C23 N1 173.2(3) . . . . ?
C20 N1 C23 O10 10.8(4) . . . . ?
C20 N1 C23 O9 -171.1(2) . . . . ?
C23 O9 C24 C27 68.3(4) . . . . ?
C23 O9 C24 C25 -57.7(4) . . . . ?
C23 O9 C24 C26 -176.2(3) . . . . ?
C1S C2S C3S C4S 178.5(10) . . . . ?
C2S C3S C4S C5S -142(2) . . . . ?
C3S C4S C5S C6S 157(2) . . . . ?
